data_7235090
loop_
_publ_author_name
'Thomas-Gipson, Jintha'
'Beobide, Garikoitz'
'Castillo, Oscar'
'Luque, Antonio'
'Pascual-Colino, Jon'
'P\'erez-Y\'a\~nez, Sonia'
'Rom\'an, Pascual'

_publ_section_title
;
 Providing evidence for the requirements to achieve supramolecular
 materials based on metal--nucleobase entities
;
_journal_issue 18
_journal_name_full CrystEngComm
_journal_page_first 2528
_journal_paper_doi 10.1039/C8CE00141C
_journal_volume 20
_journal_year 2018
_chemical_formula_iupac '[Cu2(CH3COO)4(C6H7N5)].CH3OH'
_chemical_formula_moiety 'C14 H19 Cu2 N5 O8, C1 H4 O'
_chemical_formula_sum 'C15 H23 Cu2 N5 O9'
_chemical_formula_weight 544.46
_chemical_name_systematic
'catena-poly[tetrakis(mu-acetato-kO:kO')(mu-9-methyladenine-kN1:kN7)dicopper(II)].methanol (1/1)'
_space_group_IT_number 2
_space_group_name_Hall '-P 1'
_space_group_name_H-M_alt 'P -1'
_symmetry_cell_setting triclinic
_symmetry_space_group_name_Hall '-P 1'
_symmetry_space_group_name_H-M 'P -1'
_atom_sites_solution_hydrogens geom
_atom_sites_solution_primary direct
_atom_sites_solution_secondary difmap
_audit_creation_method SHELXL
_audit_update_record
;
2018-01-29 deposited with the CCDC.
2018-04-16 downloaded from the CCDC.
;
_cell_angle_alpha 94.649(7)
_cell_angle_beta 93.046(7)
_cell_angle_gamma 99.041(8)
_cell_formula_units_Z 2
_cell_length_a 7.3349(8)
_cell_length_b 8.5513(8)
_cell_length_c 16.8119(12)
_cell_measurement_reflns_used 6694
_cell_measurement_temperature 100(2)
_cell_measurement_theta_max 25.50
_cell_measurement_theta_min 2.42
_cell_measurement_wavelength 0.71073
_cell_volume 1035.64(17)
_computing_cell_refinement 'CrysAlis CCD (Oxford Diffraction, 2003)'
_computing_data_collection 'CrysAlis CCD (Oxford Diffraction, 2003)'
_computing_data_reduction 'CrysAlis RED (Oxford Diffraction, 2003)'
_computing_molecular_graphics 'Ortep-3 (Farrugia, 1997)'
_computing_publication_material 'WinGX (Farrugia, 1999)'
_computing_structure_refinement 'SHELXL-97 (Sheldrick, 1997)'
_computing_structure_solution 'Sir92 (Altomare et al., 1993)'
_diffrn_ambient_temperature 100(2)
_diffrn_measured_fraction_theta_full 1.000
_diffrn_measured_fraction_theta_max 1.000
_diffrn_measurement_device_type Xcalibur
_diffrn_measurement_method \w
_diffrn_radiation_monochromator graphite
_diffrn_radiation_source 'fine-focus sealed tube'
_diffrn_radiation_type MoK\a
_diffrn_radiation_wavelength 0.71073
_diffrn_reflns_av_R_equivalents 0.0522
_diffrn_reflns_av_sigmaI/netI 0.1044
_diffrn_reflns_limit_h_max 8
_diffrn_reflns_limit_h_min -8
_diffrn_reflns_limit_k_max 9
_diffrn_reflns_limit_k_min -10
_diffrn_reflns_limit_l_max 20
_diffrn_reflns_limit_l_min -20
_diffrn_reflns_number 6694
_diffrn_reflns_theta_full 25.50
_diffrn_reflns_theta_max 25.50
_diffrn_reflns_theta_min 2.42
_diffrn_standards_decay_% 0
_diffrn_standards_interval_count 0
_diffrn_standards_interval_time 0
_diffrn_standards_number 0
_exptl_absorpt_coefficient_mu 2.112
_exptl_absorpt_correction_T_max 0.968
_exptl_absorpt_correction_T_min 0.939
_exptl_absorpt_correction_type numerical
_exptl_absorpt_process_details 'CrysAlis RED (Oxford Diffraction, 2003)'
_exptl_crystal_colour green
_exptl_crystal_density_diffrn 1.746
_exptl_crystal_density_meas ?
_exptl_crystal_description prism
_exptl_crystal_F_000 556
_exptl_crystal_size_max 0.08
_exptl_crystal_size_mid 0.02
_exptl_crystal_size_min 0.02
_refine_diff_density_max 0.655
_refine_diff_density_min -0.777
_refine_diff_density_rms 0.121
_refine_ls_extinction_method none
_refine_ls_goodness_of_fit_ref 1.083
_refine_ls_hydrogen_treatment constr
_refine_ls_matrix_type full
_refine_ls_number_parameters 286
_refine_ls_number_reflns 3849
_refine_ls_number_restraints 0
_refine_ls_restrained_S_all 1.083
_refine_ls_R_factor_all 0.1019
_refine_ls_R_factor_gt 0.0635
_refine_ls_shift/su_max 0.000
_refine_ls_shift/su_mean 0.000
_refine_ls_structure_factor_coef Fsqd
_refine_ls_weighting_details 'w=1/[\s^2^(Fo^2^)+(0.0332P)^2^+0.0879P] where P=(Fo^2^+2Fc^2^)/3'
_refine_ls_weighting_scheme calc
_refine_ls_wR_factor_gt 0.1080
_refine_ls_wR_factor_ref 0.1231
_reflns_number_gt 2699
_reflns_number_total 3849
_reflns_threshold_expression >2sigma(I)
_cod_data_source_file c8ce00141c2.cif
_cod_data_source_block compound5
_cod_depositor_comments
;
The following automatic conversions were performed:

'_exptl_crystal_density_meas' value 'not measured' was changed to '?'
- the value is perceived as not measured.

Automatic conversion script
Id: cif_fix_values 5376 2017-05-30 11:51:03Z andrius 
;
_cod_database_code 7235090

loop_
_symmetry_equiv_pos_as_xyz
'x, y, z'
'-x, -y, -z'

loop_
_atom_site_label
_atom_site_type_symbol
_atom_site_fract_x
_atom_site_fract_y
_atom_site_fract_z
_atom_site_U_iso_or_equiv
_atom_site_adp_type
_atom_site_occupancy
_atom_site_site_symmetry_order
_atom_site_calc_flag
_atom_site_refinement_flags_posn
_atom_site_refinement_flags_adp
Cu1 Cu 0.61813(10) 0.10622(8) 0.04624(4) 0.0172(2) Uani 1 1 d . .
Cu2 Cu 0.59139(10) 0.48877(9) 0.43402(4) 0.0223(2) Uani 1 1 d . .
O1 O 0.7165(6) -0.0834(4) 0.0740(2) 0.0247(10) Uani 1 1 d . .
O2 O 0.5110(5) -0.2652(4) -0.0014(2) 0.0196(10) Uani 1 1 d . .
C1 C 0.6468(8) -0.2251(7) 0.0496(4) 0.0210(14) Uani 1 1 d . .
C2 C 0.7334(8) -0.3538(6) 0.0855(4) 0.0214(14) Uani 1 1 d . .
H2A H 0.682773 -0.456911 0.056569 0.032 Uiso 1 1 calc R U
H2B H 0.706168 -0.355829 0.141906 0.032 Uiso 1 1 calc R U
H2C H 0.867693 -0.332499 0.081504 0.032 Uiso 1 1 calc R U
O3 O 0.4198(6) 0.0626(5) 0.1196(2) 0.0249(11) Uani 1 1 d . .
O4 O 0.2211(5) -0.1226(4) 0.0445(2) 0.0212(10) Uani 1 1 d . .
C3 C 0.2715(9) -0.0356(7) 0.1084(4) 0.0240(15) Uani 1 1 d . .
C4 C 0.1456(8) -0.0499(7) 0.1759(4) 0.0258(16) Uani 1 1 d . .
H4A H 0.017906 -0.050604 0.155300 0.039 Uiso 1 1 calc R U
H4B H 0.182845 0.040523 0.216174 0.039 Uiso 1 1 calc R U
H4C H 0.153721 -0.149098 0.200301 0.039 Uiso 1 1 calc R U
O5 O 0.4866(6) 0.6773(5) 0.4090(2) 0.0288(11) Uani 1 1 d . .
O6 O 0.3340(6) 0.6967(5) 0.5195(3) 0.0364(12) Uani 1 1 d . .
C5 C 0.3801(8) 0.7417(7) 0.4536(4) 0.0238(15) Uani 1 1 d . .
C6 C 0.3061(9) 0.8835(7) 0.4235(4) 0.0333(17) Uani 1 1 d . .
H6A H 0.208677 0.911073 0.457113 0.050 Uiso 1 1 calc R U
H6B H 0.255067 0.856825 0.368112 0.050 Uiso 1 1 calc R U
H6C H 0.406736 0.974216 0.425750 0.050 Uiso 1 1 calc R U
O7 O 0.3556(6) 0.3537(5) 0.3923(2) 0.0292(11) Uani 1 1 d . .
O8 O 0.2045(6) 0.3732(5) 0.5027(2) 0.0323(12) Uani 1 1 d . .
C7 C 0.2148(9) 0.3225(7) 0.4312(4) 0.0224(15) Uani 1 1 d . .
C8 C 0.0477(8) 0.2145(7) 0.3894(4) 0.0276(16) Uani 1 1 d . .
H8A H 0.054616 0.103932 0.398789 0.041 Uiso 1 1 calc R U
H8B H 0.045726 0.225752 0.331811 0.041 Uiso 1 1 calc R U
H8C H -0.065384 0.244056 0.410526 0.041 Uiso 1 1 calc R U
N11 N 0.7501(6) 0.4718(6) 0.3264(3) 0.0177(11) Uani 1 1 d . .
C12 C 0.9186(8) 0.5622(7) 0.3314(3) 0.0218(15) Uani 1 1 d . .
H12 H 0.947877 0.633000 0.378437 0.026 Uiso 1 1 calc R U
N13 N 1.0515(7) 0.5663(5) 0.2791(3) 0.0182(12) Uani 1 1 d . .
C14 C 0.9935(8) 0.4597(7) 0.2160(3) 0.0166(14) Uani 1 1 d . .
C15 C 0.8248(8) 0.3589(6) 0.2009(4) 0.0181(14) Uani 1 1 d . .
C16 C 0.6962(9) 0.3680(7) 0.2595(4) 0.0207(14) Uani 1 1 d . .
N16 N 0.5298(7) 0.2804(6) 0.2535(3) 0.0262(13) Uani 1 1 d . .
H16A H 0.454631 0.288924 0.292174 0.031 Uiso 1 1 calc R U
H16B H 0.494103 0.213693 0.210890 0.031 Uiso 1 1 calc R U
N17 N 0.8183(7) 0.2704(5) 0.1292(3) 0.0173(11) Uani 1 1 d . .
C18 C 0.9814(8) 0.3159(6) 0.1019(4) 0.0195(14) Uani 1 1 d . .
H18 H 1.017834 0.273997 0.052192 0.023 Uiso 1 1 calc R U
N19 N 1.0920(6) 0.4283(5) 0.1516(3) 0.0170(11) Uani 1 1 d . .
C19 C 1.2794(8) 0.5115(8) 0.1361(4) 0.0296(17) Uani 1 1 d . .
H19A H 1.349846 0.435029 0.110861 0.044 Uiso 1 1 calc R U
H19B H 1.344434 0.559241 0.186863 0.044 Uiso 1 1 calc R U
H19C H 1.267026 0.595091 0.100554 0.044 Uiso 1 1 calc R U
O9 O 0.4516(6) 0.2108(5) 0.7430(3) 0.0413(13) Uani 1 1 d . .
H9 H 0.493900 0.248000 0.703100 0.062 Uiso 1 1 d . U
C9 C 0.2980(9) 0.0863(7) 0.7192(4) 0.0327(17) Uani 1 1 d . .
H9A H 0.263896 0.027268 0.765263 0.049 Uiso 1 1 calc R U
H9B H 0.333035 0.013785 0.676642 0.049 Uiso 1 1 calc R U
H9C H 0.192285 0.132904 0.699564 0.049 Uiso 1 1 calc R U

loop_
_atom_site_aniso_label
_atom_site_aniso_U_11
_atom_site_aniso_U_22
_atom_site_aniso_U_33
_atom_site_aniso_U_23
_atom_site_aniso_U_13
_atom_site_aniso_U_12
Cu1 0.0241(5) 0.0139(4) 0.0134(4) 0.0006(3) 0.0030(3) 0.0018(3)
Cu2 0.0293(5) 0.0224(4) 0.0158(4) -0.0002(3) 0.0039(4) 0.0068(4)
O1 0.032(3) 0.017(2) 0.023(2) 0.0022(19) -0.003(2) -0.001(2)
O2 0.024(2) 0.009(2) 0.023(2) 0.0000(18) -0.003(2) -0.0004(18)
C1 0.023(4) 0.023(4) 0.018(3) 0.002(3) 0.008(3) 0.004(3)
C2 0.028(4) 0.016(3) 0.020(3) 0.001(3) -0.002(3) 0.003(3)
O3 0.031(3) 0.025(2) 0.014(2) -0.0036(19) 0.008(2) -0.009(2)
O4 0.030(3) 0.019(2) 0.012(2) -0.0037(18) 0.0048(19) -0.0006(19)
C3 0.036(4) 0.022(3) 0.019(4) 0.005(3) 0.010(3) 0.016(3)
C4 0.026(4) 0.028(4) 0.021(4) -0.002(3) 0.007(3) 0.000(3)
O5 0.042(3) 0.025(2) 0.024(3) 0.007(2) 0.008(2) 0.013(2)
O6 0.050(3) 0.039(3) 0.030(3) 0.014(2) 0.015(2) 0.028(2)
C5 0.023(4) 0.030(4) 0.019(4) 0.000(3) 0.003(3) 0.005(3)
C6 0.036(4) 0.033(4) 0.036(4) 0.012(3) 0.008(3) 0.016(3)
O7 0.026(3) 0.039(3) 0.021(3) -0.005(2) 0.005(2) 0.002(2)
O8 0.024(3) 0.048(3) 0.019(3) -0.009(2) 0.002(2) -0.004(2)
C7 0.026(4) 0.021(3) 0.022(4) 0.004(3) 0.003(3) 0.006(3)
C8 0.032(4) 0.023(4) 0.026(4) -0.005(3) -0.003(3) 0.004(3)
N11 0.017(3) 0.024(3) 0.011(3) -0.002(2) -0.002(2) 0.004(2)
C12 0.034(4) 0.019(3) 0.014(3) 0.001(3) 0.003(3) 0.006(3)
N13 0.027(3) 0.013(3) 0.014(3) -0.001(2) 0.001(2) 0.004(2)
C14 0.018(3) 0.017(3) 0.017(3) 0.010(3) 0.009(3) 0.003(3)
C15 0.020(4) 0.012(3) 0.023(4) 0.006(3) -0.002(3) 0.002(3)
C16 0.025(4) 0.020(3) 0.020(3) 0.013(3) 0.004(3) 0.007(3)
N16 0.020(3) 0.030(3) 0.024(3) -0.007(2) 0.008(2) -0.004(3)
N17 0.020(3) 0.015(3) 0.017(3) 0.000(2) 0.002(2) 0.006(2)
C18 0.025(4) 0.014(3) 0.020(3) -0.002(3) 0.001(3) 0.006(3)
N19 0.015(3) 0.016(3) 0.019(3) 0.000(2) 0.003(2) 0.000(2)
C19 0.018(4) 0.037(4) 0.031(4) -0.002(3) 0.004(3) -0.004(3)
O9 0.050(3) 0.042(3) 0.029(3) 0.009(2) 0.006(2) -0.004(3)
C9 0.029(4) 0.033(4) 0.035(4) 0.007(3) 0.009(3) -0.002(3)

loop_
_atom_type_symbol
_atom_type_description
_atom_type_scat_dispersion_real
_atom_type_scat_dispersion_imag
_atom_type_scat_source
C C 0.0033 0.0016 'International Tables Vol C Tables 4.2.6.8 and 6.1.1.4'
H H 0.0000 0.0000 'International Tables Vol C Tables 4.2.6.8 and 6.1.1.4'
N N 0.0061 0.0033 'International Tables Vol C Tables 4.2.6.8 and 6.1.1.4'
O O 0.0106 0.0060 'International Tables Vol C Tables 4.2.6.8 and 6.1.1.4'
Cu Cu 0.3201 1.2651 'International Tables Vol C Tables 4.2.6.8 and 6.1.1.4'

loop_
_geom_angle_atom_site_label_1
_geom_angle_atom_site_label_2
_geom_angle_atom_site_label_3
_geom_angle
_geom_angle_site_symmetry_1
_geom_angle_site_symmetry_3
O2 Cu1 O1 168.09(16) 2_655 .
O2 Cu1 O3 89.39(17) 2_655 .
O1 Cu1 O3 90.48(17) . .
O2 Cu1 O4 87.90(16) 2_655 2_655
O1 Cu1 O4 89.73(17) . 2_655
O3 Cu1 O4 167.79(17) . 2_655
O2 Cu1 N17 97.69(16) 2_655 .
O1 Cu1 N17 94.12(17) . .
O3 Cu1 N17 98.19(17) . .
O4 Cu1 N17 93.97(16) 2_655 .
O2 Cu1 Cu1 86.03(12) 2_655 2_655
O1 Cu1 Cu1 82.21(12) . 2_655
O3 Cu1 Cu1 80.11(12) . 2_655
O4 Cu1 Cu1 87.83(12) 2_655 2_655
N17 Cu1 Cu1 175.92(13) . 2_655
O5 Cu2 O8 89.32(19) . 2_666
O5 Cu2 O6 167.28(17) . 2_666
O8 Cu2 O6 89.7(2) 2_666 2_666
O5 Cu2 O7 89.33(18) . .
O8 Cu2 O7 167.12(16) 2_666 .
O6 Cu2 O7 88.79(19) 2_666 .
O5 Cu2 N11 96.60(17) . .
O8 Cu2 N11 93.61(17) 2_666 .
O6 Cu2 N11 96.12(17) 2_666 .
O7 Cu2 N11 99.27(17) . .
O5 Cu2 Cu2 83.97(12) . 2_666
O8 Cu2 Cu2 85.00(12) 2_666 2_666
O6 Cu2 Cu2 83.31(13) 2_666 2_666
O7 Cu2 Cu2 82.12(12) . 2_666
N11 Cu2 Cu2 178.49(13) . 2_666
C1 O1 Cu1 125.3(4) . .
C1 O2 Cu1 121.1(4) . 2_655
O2 C1 O1 125.1(6) . .
O2 C1 C2 118.6(5) . .
O1 C1 C2 116.4(6) . .
C1 C2 H2A 109.5 . .
C1 C2 H2B 109.5 . .
H2A C2 H2B 109.5 . .
C1 C2 H2C 109.5 . .
H2A C2 H2C 109.5 . .
H2B C2 H2C 109.5 . .
C3 O3 Cu1 128.5(4) . .
C3 O4 Cu1 118.9(4) . 2_655
O4 C3 O3 124.6(5) . .
O4 C3 C4 117.5(6) . .
O3 C3 C4 117.9(5) . .
C3 C4 H4A 109.5 . .
C3 C4 H4B 109.5 . .
H4A C4 H4B 109.5 . .
C3 C4 H4C 109.5 . .
H4A C4 H4C 109.5 . .
H4B C4 H4C 109.5 . .
C5 O5 Cu2 123.6(4) . .
C5 O6 Cu2 124.6(4) . 2_666
O6 C5 O5 124.5(6) . .
O6 C5 C6 118.9(5) . .
O5 C5 C6 116.5(6) . .
C5 C6 H6A 109.5 . .
C5 C6 H6B 109.5 . .
H6A C6 H6B 109.5 . .
C5 C6 H6C 109.5 . .
H6A C6 H6C 109.5 . .
H6B C6 H6C 109.5 . .
C7 O7 Cu2 125.4(4) . .
C7 O8 Cu2 123.2(4) . 2_666
O8 C7 O7 124.3(6) . .
O8 C7 C8 117.9(5) . .
O7 C7 C8 117.8(5) . .
C7 C8 H8A 109.5 . .
C7 C8 H8B 109.5 . .
H8A C8 H8B 109.5 . .
C7 C8 H8C 109.5 . .
H8A C8 H8C 109.5 . .
H8B C8 H8C 109.5 . .
C12 N11 C16 119.0(5) . .
C12 N11 Cu2 115.7(4) . .
C16 N11 Cu2 125.1(4) . .
N13 C12 N11 129.1(5) . .
N13 C12 H12 115.5 . .
N11 C12 H12 115.5 . .
C14 N13 C12 109.4(5) . .
N13 C14 N19 126.2(5) . .
N13 C14 C15 129.0(5) . .
N19 C14 C15 104.8(5) . .
N17 C15 C14 111.1(5) . .
N17 C15 C16 132.7(5) . .
C14 C15 C16 116.1(5) . .
N16 C16 N11 119.4(5) . .
N16 C16 C15 123.3(6) . .
N11 C16 C15 117.3(5) . .
C16 N16 H16A 120.0 . .
C16 N16 H16B 120.0 . .
H16A N16 H16B 120.0 . .
C18 N17 C15 103.9(5) . .
C18 N17 Cu1 115.7(4) . .
C15 N17 Cu1 139.9(4) . .
N17 C18 N19 113.3(5) . .
N17 C18 H18 123.3 . .
N19 C18 H18 123.3 . .
C18 N19 C14 106.9(5) . .
C18 N19 C19 126.7(5) . .
C14 N19 C19 126.3(5) . .
N19 C19 H19A 109.5 . .
N19 C19 H19B 109.5 . .
H19A C19 H19B 109.5 . .
N19 C19 H19C 109.5 . .
H19A C19 H19C 109.5 . .
H19B C19 H19C 109.5 . .
C9 O9 H9 109.5 . .
O9 C9 H9A 109.5 . .
O9 C9 H9B 109.5 . .
H9A C9 H9B 109.5 . .
O9 C9 H9C 109.5 . .
H9A C9 H9C 109.5 . .
H9B C9 H9C 109.5 . .

loop_
_geom_bond_atom_site_label_1
_geom_bond_atom_site_label_2
_geom_bond_distance
_geom_bond_site_symmetry_2
Cu1 O2 1.952(4) 2_655
Cu1 O1 1.955(4) .
Cu1 O3 1.967(4) .
Cu1 O4 1.977(4) 2_655
Cu1 N17 2.211(5) .
Cu1 Cu1 2.6433(14) 2_655
Cu2 O5 1.957(4) .
Cu2 O8 1.959(4) 2_666
Cu2 O6 1.963(4) 2_666
Cu2 O7 1.982(4) .
Cu2 N11 2.211(5) .
Cu2 Cu2 2.6615(14) 2_666
O1 C1 1.265(7) .
O2 C1 1.264(7) .
C1 C2 1.506(8) .
C2 H2A 0.9800 .
C2 H2B 0.9800 .
C2 H2C 0.9800 .
O3 C3 1.261(7) .
O4 C3 1.260(7) .
C3 C4 1.501(8) .
C4 H4A 0.9800 .
C4 H4B 0.9800 .
C4 H4C 0.9800 .
O5 C5 1.267(7) .
O6 C5 1.249(7) .
C5 C6 1.516(8) .
C6 H6A 0.9800 .
C6 H6B 0.9800 .
C6 H6C 0.9800 .
O7 C7 1.256(7) .
O8 C7 1.254(7) .
C7 C8 1.516(8) .
C8 H8A 0.9800 .
C8 H8B 0.9800 .
C8 H8C 0.9800 .
N11 C12 1.346(7) .
N11 C16 1.375(7) .
C12 N13 1.345(7) .
C12 H12 0.9500 .
N13 C14 1.345(7) .
C14 N19 1.366(7) .
C14 C15 1.391(8) .
C15 N17 1.365(7) .
C15 C16 1.405(8) .
C16 N16 1.322(7) .
N16 H16A 0.8800 .
N16 H16B 0.8800 .
N17 C18 1.317(7) .
C18 N19 1.354(7) .
C18 H18 0.9500 .
N19 C19 1.491(7) .
C19 H19A 0.9800 .
C19 H19B 0.9800 .
C19 H19C 0.9800 .
O9 C9 1.439(7) .
O9 H9 0.8202 .
C9 H9A 0.9800 .
C9 H9B 0.9800 .
C9 H9C 0.9800 .

loop_
_geom_hbond_atom_site_label_D
_geom_hbond_atom_site_label_H
_geom_hbond_atom_site_label_A
_geom_hbond_distance_DH
_geom_hbond_distance_HA
_geom_hbond_distance_DA
_geom_hbond_angle_DHA
_geom_hbond_site_symmetry_A
N16 H16A O7 0.88 1.94 2.793(6) 162.0 .
N16 H16B O3 0.88 1.92 2.801(6) 178.1 .
O9 H9 O5 0.82 2.04 2.834(6) 161.8 2_666
